data_7244629
loop_
_publ_author_name
'Fonseca, Daniela'
'Perez, Adres Felipe'
'Cobo Domingo, Justo'
'Zapata Rivera, Jhon Enrique'
'Hurtado Belalcazar, John'
'Mac\'ias, Mario A.'

_publ_section_title
;
 Influence of the Lewis basicity hardness of crystallization solvents on
 the coordination sphere of the complex
 [Co(3,5-dinitrobenzoate-O,O&#x2019;)2]: Crystallographic and Theoretical
 Analysis
;
_journal_name_full CrystEngComm
_journal_paper_doi 10.1039/D2CE00177B
_journal_year 2022
_chemical_formula_sum 'C66 H74 Co3 N12 O48'
_chemical_formula_weight 1980.16
_chemical_name_systematic
'bis[Diaqua(/u-/k^2,1^-3,5-dinitrobenzoate)bis(/u^2^-/k^1,1^-3,5-dinitrobenzoate))cobalt(II)]cobalt(II) acetone tetrasolvate'
_space_group_crystal_system triclinic
_space_group_IT_number 2
_space_group_name_Hall '-P 1'
_space_group_name_H-M_alt 'P -1'
_atom_sites_solution_hydrogens mixed
_audit_creation_method SHELXL-2018/3
_audit_update_record
;
2022-01-21 deposited with the CCDC.	2022-03-17 downloaded from the CCDC.
;
_cell_angle_alpha 67.940(2)
_cell_angle_beta 79.147(3)
_cell_angle_gamma 69.028(3)
_cell_formula_units_Z 1
_cell_length_a 12.7882(10)
_cell_length_b 13.2551(10)
_cell_length_c 14.4372(11)
_cell_measurement_reflns_used 499
_cell_measurement_temperature 100(2)
_cell_measurement_theta_max 33.47
_cell_measurement_theta_min 1.88
_cell_volume 2113.7(3)
_computing.cell_refinement 'SAINT V8.38A (Bruker AXS Inc., 2017)'

_computing_data_collection 'APEX3 v2019.1-0 (Bruker Nano Inc., 2019)'
_computing.data_reduction 'SAINT V8.38A (Bruker AXS Inc., 2017)'

_computing_structure_refinement 'SHELXL-2018/3 (Sheldrick, 2018)'
_computing.structure_solution 'SHELXT--2014/5 (Sheldrick, 2014)'

_diffrn_ambient_temperature 100(2)
_diffrn_measured_fraction_theta_full 0.999
_diffrn_measured_fraction_theta_max 0.987
_diffrn_measurement_device 'Bruker D8 Venture'
_diffrn_measurement_method '\f and \w scans'
_diffrn_radiation_monochromator 'multilayer mirror'
_diffrn_radiation_type MoK\a
_diffrn_radiation_wavelength 0.71073
_diffrn_reflns_av_R_equivalents 0.0603
_diffrn_reflns_av_unetI/netI 0.0376
_diffrn_reflns_Laue_measured_fraction_full 0.999
_diffrn_reflns_Laue_measured_fraction_max 0.987
_diffrn_reflns_limit_h_max 18
_diffrn_reflns_limit_h_min -18
_diffrn_reflns_limit_k_max 18
_diffrn_reflns_limit_k_min -18
_diffrn_reflns_limit_l_max 20
_diffrn_reflns_limit_l_min -20
_diffrn_reflns_number 92160
_diffrn_reflns_point_group_measured_fraction_full 0.999
_diffrn_reflns_point_group_measured_fraction_max 0.987
_diffrn_reflns_theta_full 25.242
_diffrn_reflns_theta_max 30.644
_diffrn_reflns_theta_min 2.360
_exptl_absorpt_coefficient_mu 0.692
_exptl_absorpt_correction_T_max 0.7461
_exptl_absorpt_correction_T_min 0.6113
_exptl.absorpt_correction_type Multi--Scan
_exptl.absorpt_process_details 'SADABS--2016/2 -- Bruker AXS area detector scaling and absorption correction'

_exptl_crystal_colour purple
_exptl_crystal_density_diffrn 1.556
_exptl_crystal_description Block
_exptl_crystal_F_000 1019
_exptl_crystal_recrystallization_method 'Re-crystallisation from solvent: Acetone'
_exptl_crystal_size_max 0.230
_exptl_crystal_size_mid 0.210
_exptl_crystal_size_min 0.190
_refine_diff_density_max 1.774
_refine_diff_density_min -0.937
_refine_diff_density_rms 0.111
_refine_ls_extinction_method none
_refine_ls_goodness_of_fit_ref 1.136
_refine_ls_hydrogen_treatment mixed
_refine_ls_matrix_type full
_refine_ls_number_parameters 607
_refine_ls_number_reflns 12892
_refine_ls_number_restraints 0
_refine_ls_restrained_S_all 1.136
_refine_ls_R_factor_all 0.0988
_refine_ls_R_factor_gt 0.0565
_refine_ls_shift/su_max 0.001
_refine_ls_shift/su_mean 0.000
_refine_ls_structure_factor_coef Fsqd
_refine_ls_weighting_details 'w=1/[\s^2^(Fo^2^)+(0.0406P)^2^+6.1577P] where P=(Fo^2^+2Fc^2^)/3'
_refine_ls_weighting_scheme calc
_refine_ls_wR_factor_gt 0.1224
_refine_ls_wR_factor_ref 0.1641
_reflns_Friedel_coverage 0.000
_reflns_number_gt 9316
_reflns_number_total 12892
_reflns_threshold_expression 'I > 2\s(I)'
_cod_data_source_file d2ce00177b2.cif
_cod_data_source_block 191028_DF4S_0m
_cod_database_code 7244629
_shelx_shelxl_version_number 2018/3
_shelx_space_group_comment
;
The symmetry employed for this shelxl refinement is uniquely defined
by the following loop, which should always be used as a source of
symmetry information in preference to the above space-group names.
They are only intended as comments.
;
_shelx_estimated_absorpt_t_min 0.857
_shelx_estimated_absorpt_t_max 0.880
_diffrn_source_source 'INCOATEC high brilliance microfocus sealed tube'
_computing_bruker_data_scaling 'SADABS--2016/2 -- Bruker AXS area detector scaling and absorption correction'

loop_
_space_group_symop_operation_xyz
'x, y, z'
'-x, -y, -z'

loop_
_atom_site_label
_atom_site_type_symbol
_atom_site_fract_x
_atom_site_fract_y
_atom_site_fract_z
_atom_site_U_iso_or_equiv
_atom_site_adp_type
_atom_site_occupancy
_atom_site_site_symmetry_order
_atom_site_calc_flag
_atom_site_refinement_flags_posn
_atom_site_refinement_flags_adp
_atom_site_refinement_flags_occupancy
_atom_site_disorder_assembly
_atom_site_disorder_group
Co1 Co 0.500000 0.500000 0.500000 0.01839(11) Uani 1 2 d S . P . .
Co2 Co 0.21874(3) 0.61337(3) 0.44848(3) 0.02033(9) Uani 1 1 d . . . . .
O2AA O 0.55439(18) 0.32089(17) 0.54882(15) 0.0236(4) Uani 1 1 d . . . . .
O0AA O 0.28525(18) 0.74302(18) 0.37305(16) 0.0255(4) Uani 1 1 d . . . . .
O1AA O 0.66229(17) 0.50438(17) 0.44202(14) 0.0209(4) Uani 1 1 d . . . . .
O4 O 0.18974(17) 0.45199(18) 0.55210(15) 0.0239(4) Uani 1 1 d . . . . .
O5 O 0.5439(2) 0.2786(2) 0.86826(17) 0.0337(5) Uani 1 1 d . . . . .
O6 O 0.1520(3) 0.0775(2) 0.7815(2) 0.0465(7) Uani 1 1 d . . . . .
O7 O 0.29380(17) 0.53329(18) 0.34541(15) 0.0232(4) Uani 1 1 d . . . . .
O8 O 0.1947(2) 0.4826(2) 0.06247(19) 0.0345(5) Uani 1 1 d . . . . .
O9 O 0.3238(2) 0.4417(2) -0.05059(16) 0.0337(5) Uani 1 1 d . . . . .
O3AA O 0.7145(2) 0.2995(2) 0.02725(17) 0.0332(5) Uani 1 1 d . . . . .
O11 O 0.47589(17) 0.49637(18) 0.36484(14) 0.0223(4) Uani 1 1 d . . . . .
O12 O 0.1398(2) 0.6881(2) 0.55553(17) 0.0318(5) Uani 1 1 d . . . . .
O13 O 0.07709(19) 0.6893(2) 0.37093(17) 0.0280(4) Uani 1 1 d . . . . .
O14 O 0.7195(3) -0.2299(2) 0.9097(2) 0.0545(8) Uani 1 1 d . . . . .
O15 O 0.3931(3) 0.0291(3) 0.5677(3) 0.0576(9) Uani 1 1 d . . . . .
O16 O 0.1195(2) 0.2441(2) 0.52516(18) 0.0338(5) Uani 1 1 d . . . . .
O17 O 0.8207(2) 0.4581(2) 0.25480(17) 0.0368(5) Uani 1 1 d . . . . .
O18 O 0.9935(2) 0.1200(2) 0.4056(2) 0.0379(5) Uani 1 1 d . . . . .
O19 O 0.0636(2) 0.6960(2) 0.17952(18) 0.0384(6) Uani 1 1 d . . . . .
O1 O 0.5011(3) 0.1339(2) 0.97921(19) 0.0470(7) Uani 1 1 d . . . . .
O2 O 0.7526(2) 0.2565(2) 0.18049(19) 0.0356(5) Uani 1 1 d . . . . .
O3 O 0.7635(3) -0.0913(2) 0.9196(2) 0.0447(6) Uani 1 1 d . . . . .
C1 C 0.6283(2) 0.2472(2) 0.6066(2) 0.0218(5) Uani 1 1 d . . . . .
C2 C 0.2774(2) 0.4285(2) 0.5921(2) 0.0206(5) Uani 1 1 d . . . . .
C3 C 0.3106(2) 0.3246(2) 0.6829(2) 0.0208(5) Uani 1 1 d . . . . .
C4 C 0.3870(2) 0.3154(2) 0.7450(2) 0.0223(5) Uani 1 1 d . . . . .
H4 H 0.420858 0.373468 0.729226 0.027 Uiso 1 1 calc R U . . .
C5 C 0.4125(2) 0.2197(2) 0.8300(2) 0.0237(5) Uani 1 1 d . . . . .
N6 N 0.4923(2) 0.2098(2) 0.89687(19) 0.0276(5) Uani 1 1 d . . . . .
C7 C 0.3667(3) 0.1317(3) 0.8560(2) 0.0266(6) Uani 1 1 d . . . . .
H7 H 0.386335 0.065916 0.914268 0.032 Uiso 1 1 calc R U . . .
C8 C 0.2907(3) 0.1454(3) 0.7922(2) 0.0256(6) Uani 1 1 d . . . . .
N9 N 0.2399(3) 0.0537(3) 0.8172(2) 0.0363(6) Uani 1 1 d . . . . .
O10 O 0.2887(4) -0.0407(3) 0.8723(3) 0.0793(14) Uani 1 1 d . . . . .
C11 C 0.2601(3) 0.2400(2) 0.7069(2) 0.0237(5) Uani 1 1 d . . . . .
H11 H 0.206111 0.247096 0.665825 0.028 Uiso 1 1 calc R U . . .
C12 C 0.3967(2) 0.4980(2) 0.3242(2) 0.0206(5) Uani 1 1 d . . . . .
C13 C 0.4303(2) 0.4524(2) 0.2376(2) 0.0211(5) Uani 1 1 d . . . . .
C14 C 0.5417(2) 0.3950(2) 0.2179(2) 0.0223(5) Uani 1 1 d . . . . .
H14 H 0.598050 0.382491 0.259079 0.027 Uiso 1 1 calc R U . . .
C15 C 0.5692(2) 0.3562(2) 0.1369(2) 0.0226(5) Uani 1 1 d . . . . .
C16 C 0.4904(3) 0.3730(2) 0.0739(2) 0.0234(5) Uani 1 1 d . . . . .
H16 H 0.510843 0.347525 0.017719 0.028 Uiso 1 1 calc R U . . .
C17 C 0.3802(3) 0.4291(2) 0.0977(2) 0.0238(5) Uani 1 1 d . . . . .
N18 N 0.2931(2) 0.4521(2) 0.03189(18) 0.0256(5) Uani 1 1 d . . . . .
C19 C 0.3478(2) 0.4691(2) 0.1778(2) 0.0220(5) Uani 1 1 d . . . . .
H19 H 0.271158 0.506922 0.191720 0.026 Uiso 1 1 calc R U . . .
N20 N 0.6877(2) 0.2990(2) 0.1136(2) 0.0268(5) Uani 1 1 d . . . . .
C21 C 0.6124(2) 0.1308(2) 0.6591(2) 0.0226(5) Uani 1 1 d . . . . .
C22 C 0.6705(3) 0.0557(2) 0.7436(2) 0.0242(5) Uani 1 1 d . . . . .
H22 H 0.721091 0.076500 0.767803 0.029 Uiso 1 1 calc R U . . .
C23 C 0.6536(3) -0.0500(3) 0.7920(2) 0.0277(6) Uani 1 1 d . . . . .
N24 N 0.7165(3) -0.1295(2) 0.8805(2) 0.0355(6) Uani 1 1 d . . . . .
C25 C 0.5826(3) -0.0852(3) 0.7587(2) 0.0290(6) Uani 1 1 d . . . . .
H25 H 0.572631 -0.158322 0.792319 0.035 Uiso 1 1 calc R U . . .
C26 C 0.5268(3) -0.0086(3) 0.6740(2) 0.0279(6) Uani 1 1 d . . . . .
C27 C 0.5393(2) 0.0988(2) 0.6240(2) 0.0242(5) Uani 1 1 d . . . . .
H27 H 0.498529 0.149714 0.566699 0.029 Uiso 1 1 calc R U . . .
N28 N 0.4520(3) -0.0437(2) 0.6351(2) 0.0354(6) Uani 1 1 d . . . . .
O29 O 0.4555(3) -0.1433(2) 0.6690(3) 0.0580(9) Uani 1 1 d . . . . .
C30 C 0.0798(3) 0.4171(3) 0.3841(3) 0.0336(7) Uani 1 1 d . . . . .
H30A H 0.016395 0.445550 0.427598 0.050 Uiso 1 1 calc R U . . .
H30B H 0.051804 0.422532 0.323161 0.050 Uiso 1 1 calc R U . . .
H30C H 0.130153 0.463427 0.366235 0.050 Uiso 1 1 calc R U . . .
C31 C 0.1418(3) 0.2957(3) 0.4377(3) 0.0333(7) Uani 1 1 d . . . . .
C32 C 0.2344(5) 0.2351(4) 0.3781(4) 0.0775(19) Uani 1 1 d . . . . .
H32A H 0.255392 0.152189 0.413462 0.116 Uiso 1 1 calc R U . . .
H32B H 0.299604 0.260929 0.369511 0.116 Uiso 1 1 calc R U . . .
H32C H 0.208898 0.252667 0.312247 0.116 Uiso 1 1 calc R U . . .
C33 C 0.8985(3) 0.5787(3) 0.1141(2) 0.0334(7) Uani 1 1 d . . . . .
H33A H 0.965147 0.589775 0.127603 0.050 Uiso 1 1 calc R U . . .
H33B H 0.831427 0.639918 0.124446 0.050 Uiso 1 1 calc R U . . .
H33C H 0.904749 0.580835 0.044756 0.050 Uiso 1 1 calc R U . . .
C34 C 0.8894(3) 0.4654(3) 0.1835(2) 0.0295(6) Uani 1 1 d . . . . .
C35 C 0.9690(3) 0.3603(3) 0.1628(3) 0.0403(8) Uani 1 1 d . . . . .
H35A H 0.945348 0.353129 0.105462 0.060 Uiso 1 1 calc R U . . .
H35B H 0.968933 0.292376 0.221791 0.060 Uiso 1 1 calc R U . . .
H35C H 1.044843 0.366746 0.147643 0.060 Uiso 1 1 calc R U . . .
C36 C 1.0137(4) -0.0026(5) 0.3161(5) 0.0631(14) Uani 1 1 d . . . . .
H36A H 1.084894 0.013527 0.291360 0.095 Uiso 1 1 calc R U . . .
H36B H 0.969435 0.018637 0.259304 0.095 Uiso 1 1 calc R U . . .
H36C H 1.028885 -0.084564 0.354020 0.095 Uiso 1 1 calc R U . . .
C37 C 0.9504(3) 0.0648(3) 0.3820(3) 0.0348(7) Uani 1 1 d . . . . .
C38 C 0.8332(4) 0.0617(4) 0.4185(3) 0.0464(9) Uani 1 1 d . . . . .
H38A H 0.784383 0.102588 0.362220 0.070 Uiso 1 1 calc R U . . .
H38B H 0.805069 0.098587 0.469651 0.070 Uiso 1 1 calc R U . . .
H38C H 0.833581 -0.018217 0.447298 0.070 Uiso 1 1 calc R U . . .
C39 C 0.0227(3) 0.8366(3) 0.0196(3) 0.0366(7) Uani 1 1 d . . . . .
H39A H -0.011744 0.784952 0.012369 0.055 Uiso 1 1 calc R U . . .
H39B H 0.077495 0.852653 -0.036797 0.055 Uiso 1 1 calc R U . . .
H39C H -0.035460 0.908495 0.020407 0.055 Uiso 1 1 calc R U . . .
C40 C 0.0809(3) 0.7808(3) 0.1158(2) 0.0307(6) Uani 1 1 d . . . . .
C41 C 0.1584(3) 0.8342(3) 0.1309(3) 0.0343(7) Uani 1 1 d . . . . .
H41A H 0.194982 0.786527 0.193803 0.051 Uiso 1 1 calc R U . . .
H41B H 0.115639 0.910935 0.133680 0.051 Uiso 1 1 calc R U . . .
H41C H 0.215502 0.840053 0.075067 0.051 Uiso 1 1 calc R U . . .
H13A H 0.015(4) 0.710(3) 0.396(3) 0.028(10) Uiso 1 1 d . . . . .
H12A H 0.155(4) 0.649(4) 0.618(4) 0.052(13) Uiso 1 1 d . . . . .
H12B H 0.101(5) 0.754(5) 0.552(4) 0.062(16) Uiso 1 1 d . . . . .
H13B H 0.069(5) 0.684(5) 0.316(4) 0.066(16) Uiso 1 1 d . . . . .

loop_
_atom_site_aniso_label
_atom_site_aniso_U_11
_atom_site_aniso_U_22
_atom_site_aniso_U_33
_atom_site_aniso_U_23
_atom_site_aniso_U_13
_atom_site_aniso_U_12
Co1 0.0224(2) 0.0178(2) 0.0155(2) -0.00419(18) -0.00398(18) -0.00713(19)
Co2 0.02373(19) 0.01960(17) 0.01748(17) -0.00490(13) -0.00354(13) -0.00691(14)
O2AA 0.0301(11) 0.0172(9) 0.0227(9) -0.0038(7) -0.0063(8) -0.0072(8)
O0AA 0.0295(11) 0.0221(9) 0.0240(10) -0.0022(8) -0.0049(8) -0.0112(8)
O1AA 0.0232(9) 0.0201(9) 0.0194(9) -0.0037(7) -0.0034(7) -0.0087(7)
O4 0.0249(10) 0.0250(10) 0.0227(9) -0.0047(8) -0.0062(8) -0.0098(8)
O5 0.0382(13) 0.0396(13) 0.0276(11) -0.0069(10) -0.0089(9) -0.0183(11)
O6 0.0500(16) 0.0420(15) 0.0521(16) -0.0042(12) -0.0145(13) -0.0262(13)
O7 0.0241(10) 0.0291(10) 0.0195(9) -0.0121(8) -0.0014(7) -0.0075(8)
O8 0.0299(12) 0.0431(13) 0.0368(13) -0.0195(11) -0.0081(10) -0.0094(10)
O9 0.0432(13) 0.0473(14) 0.0186(10) -0.0098(9) -0.0034(9) -0.0240(11)
O3AA 0.0369(13) 0.0350(12) 0.0266(11) -0.0144(9) 0.0046(9) -0.0092(10)
O11 0.0277(10) 0.0262(10) 0.0156(8) -0.0075(7) -0.0028(7) -0.0102(8)
O12 0.0449(14) 0.0259(11) 0.0198(10) -0.0102(9) -0.0046(9) -0.0018(10)
O13 0.0224(11) 0.0344(12) 0.0241(10) -0.0107(9) -0.0063(8) -0.0021(9)
O14 0.075(2) 0.0238(12) 0.0572(18) 0.0111(12) -0.0302(16) -0.0196(13)
O15 0.064(2) 0.0387(15) 0.074(2) -0.0008(14) -0.0390(17) -0.0229(14)
O16 0.0312(12) 0.0351(12) 0.0315(12) -0.0083(10) -0.0025(9) -0.0090(10)
O17 0.0438(14) 0.0383(13) 0.0212(10) -0.0081(9) 0.0017(9) -0.0087(11)
O18 0.0423(14) 0.0317(12) 0.0420(14) -0.0152(11) -0.0069(11) -0.0091(10)
O19 0.0520(15) 0.0397(13) 0.0278(11) -0.0056(10) -0.0114(11) -0.0209(12)
O1 0.0656(19) 0.0425(15) 0.0300(13) 0.0096(11) -0.0253(12) -0.0257(14)
O2 0.0294(12) 0.0419(13) 0.0346(12) -0.0158(11) -0.0052(9) -0.0057(10)
O3 0.0563(17) 0.0396(14) 0.0357(13) 0.0034(11) -0.0201(12) -0.0207(13)
C1 0.0255(13) 0.0204(12) 0.0195(12) -0.0061(10) 0.0000(10) -0.0087(10)
C2 0.0231(12) 0.0205(12) 0.0177(11) -0.0050(9) -0.0028(9) -0.0070(10)
C3 0.0239(13) 0.0208(12) 0.0176(11) -0.0052(9) -0.0024(9) -0.0078(10)
C4 0.0263(13) 0.0218(12) 0.0183(12) -0.0054(10) -0.0019(10) -0.0082(10)
C5 0.0269(14) 0.0239(13) 0.0193(12) -0.0062(10) -0.0034(10) -0.0073(11)
N6 0.0333(13) 0.0272(12) 0.0211(11) -0.0057(10) -0.0070(10) -0.0079(10)
C7 0.0323(15) 0.0233(13) 0.0208(13) -0.0027(10) -0.0042(11) -0.0086(11)
C8 0.0311(15) 0.0221(13) 0.0233(13) -0.0043(10) -0.0024(11) -0.0114(11)
N9 0.0506(18) 0.0294(14) 0.0304(14) -0.0010(11) -0.0093(12) -0.0204(13)
O10 0.109(3) 0.0375(16) 0.090(3) 0.0285(17) -0.067(2) -0.0446(19)
C11 0.0280(14) 0.0243(13) 0.0185(12) -0.0043(10) -0.0033(10) -0.0099(11)
C12 0.0252(13) 0.0193(11) 0.0170(11) -0.0033(9) -0.0041(9) -0.0081(10)
C13 0.0255(13) 0.0204(12) 0.0187(11) -0.0049(9) -0.0036(10) -0.0093(10)
C14 0.0272(13) 0.0223(12) 0.0188(12) -0.0056(10) -0.0044(10) -0.0092(10)
C15 0.0275(14) 0.0230(12) 0.0193(12) -0.0085(10) -0.0004(10) -0.0094(11)
C16 0.0314(14) 0.0232(13) 0.0183(12) -0.0065(10) -0.0012(10) -0.0123(11)
C17 0.0306(14) 0.0246(13) 0.0194(12) -0.0050(10) -0.0045(10) -0.0136(11)
N18 0.0330(13) 0.0276(12) 0.0206(11) -0.0073(9) -0.0050(9) -0.0139(10)
C19 0.0266(13) 0.0235(12) 0.0175(11) -0.0059(10) -0.0032(10) -0.0098(10)
N20 0.0289(13) 0.0244(12) 0.0270(12) -0.0087(10) -0.0008(10) -0.0089(10)
C21 0.0241(13) 0.0185(12) 0.0223(12) -0.0056(10) -0.0003(10) -0.0052(10)
C22 0.0276(14) 0.0199(12) 0.0226(13) -0.0041(10) -0.0027(10) -0.0075(10)
C23 0.0332(15) 0.0207(13) 0.0230(13) -0.0011(10) -0.0021(11) -0.0078(11)
N24 0.0414(16) 0.0283(13) 0.0316(14) 0.0010(11) -0.0083(12) -0.0139(12)
C25 0.0339(16) 0.0206(13) 0.0300(15) -0.0050(11) -0.0002(12) -0.0105(12)
C26 0.0291(15) 0.0232(13) 0.0322(15) -0.0084(12) -0.0012(12) -0.0106(11)
C27 0.0256(13) 0.0224(13) 0.0246(13) -0.0070(10) -0.0007(10) -0.0088(11)
N28 0.0384(16) 0.0282(13) 0.0439(16) -0.0085(12) -0.0076(13) -0.0166(12)
O29 0.081(2) 0.0340(14) 0.068(2) 0.0006(14) -0.0290(17) -0.0350(15)
C30 0.0328(16) 0.0312(16) 0.0379(17) -0.0085(13) -0.0067(13) -0.0122(13)
C31 0.0307(16) 0.0338(16) 0.0309(16) -0.0086(13) -0.0024(12) -0.0073(13)
C32 0.075(4) 0.052(3) 0.050(3) -0.001(2) 0.024(2) 0.012(2)
C33 0.0383(18) 0.0370(17) 0.0281(15) -0.0094(13) -0.0042(13) -0.0163(14)
C34 0.0343(16) 0.0352(16) 0.0219(13) -0.0101(12) -0.0053(11) -0.0121(13)
C35 0.042(2) 0.0377(18) 0.0392(19) -0.0148(15) 0.0084(15) -0.0143(15)
C36 0.049(3) 0.065(3) 0.098(4) -0.060(3) -0.006(2) -0.009(2)
C37 0.0390(18) 0.0279(15) 0.0372(17) -0.0084(13) -0.0112(14) -0.0085(13)
C38 0.043(2) 0.046(2) 0.050(2) -0.0112(18) -0.0096(17) -0.0164(17)
C39 0.0409(19) 0.0378(18) 0.0285(16) -0.0082(14) -0.0104(14) -0.0083(15)
C40 0.0357(16) 0.0308(15) 0.0265(14) -0.0120(12) -0.0064(12) -0.0066(13)
C41 0.0413(18) 0.0372(17) 0.0289(15) -0.0122(13) -0.0037(13) -0.0157(15)

loop_
_atom_type_symbol
_atom_type_description
_atom_type_scat_dispersion_real
_atom_type_scat_dispersion_imag
_atom_type_scat_source
C C 0.0033 0.0016 'International Tables Vol C Tables 4.2.6.8 and 6.1.1.4'
H H 0.0000 0.0000 'International Tables Vol C Tables 4.2.6.8 and 6.1.1.4'
N N 0.0061 0.0033 'International Tables Vol C Tables 4.2.6.8 and 6.1.1.4'
O O 0.0106 0.0060 'International Tables Vol C Tables 4.2.6.8 and 6.1.1.4'
Co Co 0.3494 0.9721 'International Tables Vol C Tables 4.2.6.8 and 6.1.1.4'

loop_
_geom_angle_atom_site_label_1
_geom_angle_atom_site_label_2
_geom_angle_atom_site_label_3
_geom_angle
_geom_angle_site_symmetry_1
_geom_angle_site_symmetry_3
_geom_angle_publ_flag
O11 Co1 O11 180.0 2_666 . ?
O11 Co1 O2AA 92.74(8) 2_666 . ?
O11 Co1 O2AA 87.26(8) . . ?
O11 Co1 O2AA 87.26(8) 2_666 2_666 ?
O11 Co1 O2AA 92.74(8) . 2_666 ?
O2AA Co1 O2AA 180.0 . 2_666 ?
O11 Co1 O1AA 92.76(8) 2_666 . ?
O11 Co1 O1AA 87.24(8) . . ?
O2AA Co1 O1AA 91.38(8) . . ?
O2AA Co1 O1AA 88.62(8) 2_666 . ?
O11 Co1 O1AA 87.24(8) 2_666 2_666 ?
O11 Co1 O1AA 92.76(8) . 2_666 ?
O2AA Co1 O1AA 88.62(8) . 2_666 ?
O2AA Co1 O1AA 91.38(8) 2_666 2_666 ?
O1AA Co1 O1AA 180.0 . 2_666 ?
O0AA Co2 O13 94.72(9) . . ?
O0AA Co2 O7 91.12(9) . . ?
O13 Co2 O7 88.88(9) . . ?
O0AA Co2 O12 91.52(10) . . ?
O13 Co2 O12 90.78(10) . . ?
O7 Co2 O12 177.35(10) . . ?
O0AA Co2 O1AA 103.88(8) . 2_666 ?
O13 Co2 O1AA 161.23(9) . 2_666 ?
O7 Co2 O1AA 93.24(8) . 2_666 ?
O12 Co2 O1AA 86.25(9) . 2_666 ?
O0AA Co2 O4 164.18(8) . . ?
O13 Co2 O4 101.10(9) . . ?
O7 Co2 O4 89.14(8) . . ?
O12 Co2 O4 88.35(9) . . ?
O1AA Co2 O4 60.32(7) 2_666 . ?
O0AA Co2 C2 134.57(9) . . ?
O13 Co2 C2 130.64(10) . . ?
O7 Co2 C2 92.04(9) . . ?
O12 Co2 C2 86.19(9) . . ?
O1AA Co2 C2 30.69(8) 2_666 . ?
O4 Co2 C2 29.64(8) . . ?
C1 O2AA Co1 131.98(19) . . ?
C1 O0AA Co2 126.38(19) 2_666 . ?
C2 O1AA Co1 142.45(18) 2_666 . ?
C2 O1AA Co2 90.72(16) 2_666 2_666 ?
Co1 O1AA Co2 109.71(8) . 2_666 ?
C2 O4 Co2 88.60(16) . . ?
C12 O7 Co2 126.37(18) . . ?
C12 O11 Co1 136.74(19) . . ?
Co2 O12 H12A 119(3) . . ?
Co2 O12 H12B 133(4) . . ?
H12A O12 H12B 107(5) . . ?
Co2 O13 H13A 123(3) . . ?
Co2 O13 H13B 127(4) . . ?
H13A O13 H13B 107(4) . . ?
O2AA C1 O0AA 128.6(3) . 2_666 ?
O2AA C1 C21 116.2(2) . . ?
O0AA C1 C21 115.2(2) 2_666 . ?
O4 C2 O1AA 120.3(2) . 2_666 ?
O4 C2 C3 120.1(2) . . ?
O1AA C2 C3 119.5(2) 2_666 . ?
O4 C2 Co2 61.76(14) . . ?
O1AA C2 Co2 58.59(14) 2_666 . ?
C3 C2 Co2 175.17(19) . . ?
C4 C3 C11 120.6(3) . . ?
C4 C3 C2 120.3(2) . . ?
C11 C3 C2 119.0(2) . . ?
C5 C4 C3 118.4(3) . . ?
C5 C4 H4 120.8 . . ?
C3 C4 H4 120.8 . . ?
C4 C5 C7 123.2(3) . . ?
C4 C5 N6 118.8(3) . . ?
C7 C5 N6 117.9(3) . . ?
O5 N6 O1 123.9(3) . . ?
O5 N6 C5 118.3(2) . . ?
O1 N6 C5 117.9(3) . . ?
C8 C7 C5 116.0(3) . . ?
C8 C7 H7 122.0 . . ?
C5 C7 H7 122.0 . . ?
C7 C8 C11 123.6(3) . . ?
C7 C8 N9 117.8(3) . . ?
C11 C8 N9 118.7(3) . . ?
O10 N9 O6 124.2(3) . . ?
O10 N9 C8 117.8(3) . . ?
O6 N9 C8 118.1(3) . . ?
C8 C11 C3 118.1(3) . . ?
C8 C11 H11 121.0 . . ?
C3 C11 H11 121.0 . . ?
O7 C12 O11 128.3(3) . . ?
O7 C12 C13 116.0(2) . . ?
O11 C12 C13 115.7(2) . . ?
C14 C13 C19 120.4(3) . . ?
C14 C13 C12 120.5(2) . . ?
C19 C13 C12 119.1(3) . . ?
C15 C14 C13 118.7(3) . . ?
C15 C14 H14 120.6 . . ?
C13 C14 H14 120.6 . . ?
C14 C15 C16 123.0(3) . . ?
C14 C15 N20 118.9(3) . . ?
C16 C15 N20 118.1(2) . . ?
C17 C16 C15 116.1(3) . . ?
C17 C16 H16 122.0 . . ?
C15 C16 H16 122.0 . . ?
C19 C17 C16 123.4(3) . . ?
C19 C17 N18 118.0(3) . . ?
C16 C17 N18 118.5(3) . . ?
O9 N18 O8 124.3(3) . . ?
O9 N18 C17 117.8(3) . . ?
O8 N18 C17 117.9(2) . . ?
C17 C19 C13 118.4(3) . . ?
C17 C19 H19 120.8 . . ?
C13 C19 H19 120.8 . . ?
O2 N20 O3AA 124.8(3) . . ?
O2 N20 C15 118.1(2) . . ?
O3AA N20 C15 117.1(3) . . ?
C22 C21 C27 119.8(3) . . ?
C22 C21 C1 119.6(3) . . ?
C27 C21 C1 120.5(3) . . ?
C23 C22 C21 119.1(3) . . ?
C23 C22 H22 120.5 . . ?
C21 C22 H22 120.5 . . ?
C25 C23 C22 122.7(3) . . ?
C25 C23 N24 118.5(3) . . ?
C22 C23 N24 118.7(3) . . ?
O3 N24 O14 124.2(3) . . ?
O3 N24 C23 117.9(3) . . ?
O14 N24 C23 117.9(3) . . ?
C23 C25 C26 116.6(3) . . ?
C23 C25 H25 121.7 . . ?
C26 C25 H25 121.7 . . ?
C25 C26 C27 122.9(3) . . ?
C25 C26 N28 118.3(3) . . ?
C27 C26 N28 118.9(3) . . ?
C26 C27 C21 118.9(3) . . ?
C26 C27 H27 120.5 . . ?
C21 C27 H27 120.5 . . ?
O29 N28 O15 124.1(3) . . ?
O29 N28 C26 118.1(3) . . ?
O15 N28 C26 117.7(3) . . ?
C31 C30 H30A 109.5 . . ?
C31 C30 H30B 109.5 . . ?
H30A C30 H30B 109.5 . . ?
C31 C30 H30C 109.5 . . ?
H30A C30 H30C 109.5 . . ?
H30B C30 H30C 109.5 . . ?
O16 C31 C30 123.7(3) . . ?
O16 C31 C32 119.9(3) . . ?
C30 C31 C32 116.4(3) . . ?
C31 C32 H32A 109.5 . . ?
C31 C32 H32B 109.5 . . ?
H32A C32 H32B 109.5 . . ?
C31 C32 H32C 109.5 . . ?
H32A C32 H32C 109.5 . . ?
H32B C32 H32C 109.5 . . ?
C34 C33 H33A 109.5 . . ?
C34 C33 H33B 109.5 . . ?
H33A C33 H33B 109.5 . . ?
C34 C33 H33C 109.5 . . ?
H33A C33 H33C 109.5 . . ?
H33B C33 H33C 109.5 . . ?
O17 C34 C33 121.5(3) . . ?
O17 C34 C35 121.1(3) . . ?
C33 C34 C35 117.4(3) . . ?
C34 C35 H35A 109.5 . . ?
C34 C35 H35B 109.5 . . ?
H35A C35 H35B 109.5 . . ?
C34 C35 H35C 109.5 . . ?
H35A C35 H35C 109.5 . . ?
H35B C35 H35C 109.5 . . ?
C37 C36 H36A 109.5 . . ?
C37 C36 H36B 109.5 . . ?
H36A C36 H36B 109.5 . . ?
C37 C36 H36C 109.5 . . ?
H36A C36 H36C 109.5 . . ?
H36B C36 H36C 109.5 . . ?
O18 C37 C36 120.4(4) . . ?
O18 C37 C38 122.2(4) . . ?
C36 C37 C38 117.4(3) . . ?
C37 C38 H38A 109.5 . . ?
C37 C38 H38B 109.5 . . ?
H38A C38 H38B 109.5 . . ?
C37 C38 H38C 109.5 . . ?
H38A C38 H38C 109.5 . . ?
H38B C38 H38C 109.5 . . ?
C40 C39 H39A 109.5 . . ?
C40 C39 H39B 109.5 . . ?
H39A C39 H39B 109.5 . . ?
C40 C39 H39C 109.5 . . ?
H39A C39 H39C 109.5 . . ?
H39B C39 H39C 109.5 . . ?
O19 C40 C41 121.6(3) . . ?
O19 C40 C39 120.7(3) . . ?
C41 C40 C39 117.7(3) . . ?
C40 C41 H41A 109.5 . . ?
C40 C41 H41B 109.5 . . ?
H41A C41 H41B 109.5 . . ?
C40 C41 H41C 109.5 . . ?
H41A C41 H41C 109.5 . . ?
H41B C41 H41C 109.5 . . ?

loop_
_geom_bond_atom_site_label_1
_geom_bond_atom_site_label_2
_geom_bond_distance
_geom_bond_site_symmetry_2
_geom_bond_publ_flag
Co1 O11 2.0525(19) 2_666 ?
Co1 O11 2.0525(19) . ?
Co1 O2AA 2.0887(19) . ?
Co1 O2AA 2.0888(19) 2_666 ?
Co1 O1AA 2.099(2) . ?
Co1 O1AA 2.099(2) 2_666 ?
Co2 O0AA 2.038(2) . ?
Co2 O13 2.039(2) . ?
Co2 O7 2.0448(19) . ?
Co2 O12 2.058(2) . ?
Co2 O1AA 2.145(2) 2_666 ?
Co2 O4 2.215(2) . ?
Co2 C2 2.514(3) . ?
O2AA C1 1.252(3) . ?
O0AA C1 1.256(3) 2_666 ?
O1AA C2 1.283(3) 2_666 ?
O4 C2 1.244(3) . ?
O5 N6 1.218(4) . ?
O6 N9 1.213(4) . ?
O7 C12 1.249(3) . ?
O8 N18 1.226(4) . ?
O9 N18 1.225(3) . ?
O3AA N20 1.227(3) . ?
O11 C12 1.252(3) . ?
O12 H12A 0.87(5) . ?
O12 H12B 0.82(6) . ?
O13 H13A 0.81(4) . ?
O13 H13B 0.86(6) . ?
O14 N24 1.224(4) . ?
O15 N28 1.222(4) . ?
O16 C31 1.224(4) . ?
O17 C34 1.219(4) . ?
O18 C37 1.225(4) . ?
O19 C40 1.218(4) . ?
O1 N6 1.229(3) . ?
O2 N20 1.224(3) . ?
O3 N24 1.223(4) . ?
C1 C21 1.513(4) . ?
C2 C3 1.494(4) . ?
C3 C4 1.390(4) . ?
C3 C11 1.392(4) . ?
C4 C5 1.381(4) . ?
C4 H4 0.9500 . ?
C5 C7 1.386(4) . ?
C5 N6 1.473(4) . ?
C7 C8 1.383(4) . ?
C7 H7 0.9500 . ?
C8 C11 1.383(4) . ?
C8 N9 1.476(4) . ?
N9 O10 1.211(4) . ?
C11 H11 0.9500 . ?
C12 C13 1.514(4) . ?
C13 C14 1.387(4) . ?
C13 C19 1.393(4) . ?
C14 C15 1.387(4) . ?
C14 H14 0.9500 . ?
C15 C16 1.388(4) . ?
C15 N20 1.470(4) . ?
C16 C17 1.384(4) . ?
C16 H16 0.9500 . ?
C17 C19 1.383(4) . ?
C17 N18 1.474(4) . ?
C19 H19 0.9500 . ?
C21 C22 1.390(4) . ?
C21 C27 1.391(4) . ?
C22 C23 1.386(4) . ?
C22 H22 0.9500 . ?
C23 C25 1.382(5) . ?
C23 N24 1.470(4) . ?
C25 C26 1.384(4) . ?
C25 H25 0.9500 . ?
C26 C27 1.385(4) . ?
C26 N28 1.471(4) . ?
C27 H27 0.9500 . ?
N28 O29 1.211(4) . ?
C30 C31 1.483(5) . ?
C30 H30A 0.9800 . ?
C30 H30B 0.9800 . ?
C30 H30C 0.9800 . ?
C31 C32 1.498(6) . ?
C32 H32A 0.9800 . ?
C32 H32B 0.9800 . ?
C32 H32C 0.9800 . ?
C33 C34 1.491(5) . ?
C33 H33A 0.9800 . ?
C33 H33B 0.9800 . ?
C33 H33C 0.9800 . ?
C34 C35 1.500(5) . ?
C35 H35A 0.9800 . ?
C35 H35B 0.9800 . ?
C35 H35C 0.9800 . ?
C36 C37 1.480(6) . ?
C36 H36A 0.9800 . ?
C36 H36B 0.9800 . ?
C36 H36C 0.9800 . ?
C37 C38 1.502(6) . ?
C38 H38A 0.9800 . ?
C38 H38B 0.9800 . ?
C38 H38C 0.9800 . ?
C39 C40 1.500(4) . ?
C39 H39A 0.9800 . ?
C39 H39B 0.9800 . ?
C39 H39C 0.9800 . ?
C40 C41 1.494(5) . ?
C41 H41A 0.9800 . ?
C41 H41B 0.9800 . ?
C41 H41C 0.9800 . ?

loop_
_geom_torsion_atom_site_label_1
_geom_torsion_atom_site_label_2
_geom_torsion_atom_site_label_3
_geom_torsion_atom_site_label_4
_geom_torsion
_geom_torsion_site_symmetry_1
_geom_torsion_site_symmetry_2
_geom_torsion_site_symmetry_3
_geom_torsion_site_symmetry_4
_geom_torsion_publ_flag
Co1 O2AA C1 O0AA -25.7(5) . . . 2_666 ?
Co1 O2AA C1 C21 154.46(19) . . . . ?
Co2 O4 C2 O1AA -2.4(3) . . . 2_666 ?
Co2 O4 C2 C3 174.9(2) . . . . ?
O4 C2 C3 C4 -160.7(3) . . . . ?
O1AA C2 C3 C4 16.6(4) 2_666 . . . ?
O4 C2 C3 C11 16.3(4) . . . . ?
O1AA C2 C3 C11 -166.4(3) 2_666 . . . ?
C11 C3 C4 C5 0.8(4) . . . . ?
C2 C3 C4 C5 177.8(3) . . . . ?
C3 C4 C5 C7 0.8(4) . . . . ?
C3 C4 C5 N6 -179.3(3) . . . . ?
C4 C5 N6 O5 -9.4(4) . . . . ?
C7 C5 N6 O5 170.5(3) . . . . ?
C4 C5 N6 O1 169.1(3) . . . . ?
C7 C5 N6 O1 -11.0(4) . . . . ?
C4 C5 C7 C8 -1.2(5) . . . . ?
N6 C5 C7 C8 178.9(3) . . . . ?
C5 C7 C8 C11 -0.1(5) . . . . ?
C5 C7 C8 N9 -180.0(3) . . . . ?
C7 C8 N9 O10 -21.2(5) . . . . ?
C11 C8 N9 O10 158.9(4) . . . . ?
C7 C8 N9 O6 158.6(3) . . . . ?
C11 C8 N9 O6 -21.3(5) . . . . ?
C7 C8 C11 C3 1.6(5) . . . . ?
N9 C8 C11 C3 -178.5(3) . . . . ?
C4 C3 C11 C8 -2.0(4) . . . . ?
C2 C3 C11 C8 -179.0(3) . . . . ?
Co2 O7 C12 O11 5.3(4) . . . . ?
Co2 O7 C12 C13 -173.99(17) . . . . ?
Co1 O11 C12 O7 21.4(5) . . . . ?
Co1 O11 C12 C13 -159.28(19) . . . . ?
O7 C12 C13 C14 -169.9(3) . . . . ?
O11 C12 C13 C14 10.7(4) . . . . ?
O7 C12 C13 C19 10.2(4) . . . . ?
O11 C12 C13 C19 -169.2(2) . . . . ?
C19 C13 C14 C15 0.9(4) . . . . ?
C12 C13 C14 C15 -179.0(2) . . . . ?
C13 C14 C15 C16 0.6(4) . . . . ?
C13 C14 C15 N20 177.8(2) . . . . ?
C14 C15 C16 C17 -1.6(4) . . . . ?
N20 C15 C16 C17 -178.8(2) . . . . ?
C15 C16 C17 C19 1.2(4) . . . . ?
C15 C16 C17 N18 178.4(2) . . . . ?
C19 C17 N18 O9 163.1(3) . . . . ?
C16 C17 N18 O9 -14.3(4) . . . . ?
C19 C17 N18 O8 -15.4(4) . . . . ?
C16 C17 N18 O8 167.1(3) . . . . ?
C16 C17 C19 C13 0.2(4) . . . . ?
N18 C17 C19 C13 -177.1(2) . . . . ?
C14 C13 C19 C17 -1.3(4) . . . . ?
C12 C13 C19 C17 178.6(2) . . . . ?
C14 C15 N20 O2 22.0(4) . . . . ?
C16 C15 N20 O2 -160.7(3) . . . . ?
C14 C15 N20 O3AA -156.6(3) . . . . ?
C16 C15 N20 O3AA 20.7(4) . . . . ?
O2AA C1 C21 C22 -162.0(3) . . . . ?
O0AA C1 C21 C22 18.1(4) 2_666 . . . ?
O2AA C1 C21 C27 17.4(4) . . . . ?
O0AA C1 C21 C27 -162.5(3) 2_666 . . . ?
C27 C21 C22 C23 -0.5(4) . . . . ?
C1 C21 C22 C23 178.9(3) . . . . ?
C21 C22 C23 C25 1.2(5) . . . . ?
C21 C22 C23 N24 179.2(3) . . . . ?
C25 C23 N24 O3 -167.6(3) . . . . ?
C22 C23 N24 O3 14.3(5) . . . . ?
C25 C23 N24 O14 13.2(5) . . . . ?
C22 C23 N24 O14 -164.8(3) . . . . ?
C22 C23 C25 C26 -0.8(5) . . . . ?
N24 C23 C25 C26 -178.7(3) . . . . ?
C23 C25 C26 C27 -0.4(5) . . . . ?
C23 C25 C26 N28 178.9(3) . . . . ?
C25 C26 C27 C21 1.1(5) . . . . ?
N28 C26 C27 C21 -178.2(3) . . . . ?
C22 C21 C27 C26 -0.6(4) . . . . ?
C1 C21 C27 C26 -180.0(3) . . . . ?
C25 C26 N28 O29 -11.1(5) . . . . ?
C27 C26 N28 O29 168.2(3) . . . . ?
C25 C26 N28 O15 171.5(3) . . . . ?
C27 C26 N28 O15 -9.1(5) . . . . ?
